data_7235389
loop_
_publ_author_name
'Kumar, A. Sudheer'
'Kommu, Nagarjuna'
'Ghule, Vikas D.'
'Sahoo, Akhila K.'

_publ_section_title
;
 Synthesis of trifluoromethyl-substituted N-aryl-poly-1,2,3-triazole
 derivatives
;
_journal_issue 21
_journal_name_full 'Journal of Materials Chemistry A'
_journal_page_first 7917
_journal_paper_doi 10.1039/c3ta15184k
_journal_volume 2
_journal_year 2014
_chemical_formula_moiety '0.2(C13 H8 F3 N9)'
_chemical_formula_sum 'C H F N O'
_chemical_formula_weight 62.03
_space_group_crystal_system triclinic
_space_group_IT_number 2
_space_group_name_Hall '-P 1'
_space_group_name_H-M_alt 'P -1'
_atom_sites_solution_hydrogens geom
_atom_sites_solution_primary direct
_atom_sites_solution_secondary difmap
_audit_creation_date 2012-06-22
_audit_creation_method
;
  Olex2 1.1
  (compiled 2011.11.01 svn.r2039, GUI svn.r3906)
;
_cell_angle_alpha 61.31(2)
_cell_angle_beta 84.601(15)
_cell_angle_gamma 72.454(16)
_cell_formula_units_Z 10
_cell_length_a 8.5034(13)
_cell_length_b 10.042(2)
_cell_length_c 10.289(2)
_cell_measurement_reflns_used 1516
_cell_measurement_temperature 293(2)
_cell_measurement_theta_max 29.0658
_cell_measurement_theta_min 2.9288
_cell_volume 733.5(3)
_computing_cell_refinement
;
CrysAlisPro, Agilent Technologies,
Version 1.171.35.19 (release 27-10-2011 CrysAlis171 .NET)
(compiled Oct 27 2011,15:02:11)
;
_computing_data_collection
;
CrysAlisPro, Agilent Technologies,
Version 1.171.35.19 (release 27-10-2011 CrysAlis171 .NET)
(compiled Oct 27 2011,15:02:11)
;
_computing_data_reduction
;
CrysAlisPro, Agilent Technologies,
Version 1.171.35.19 (release 27-10-2011 CrysAlis171 .NET)
(compiled Oct 27 2011,15:02:11)
;
_computing_molecular_graphics
;
O. V. Dolomanov, L. J. Bourhis, R. J. Gildea, J. A. K. Howard and H. Puschmann,
OLEX2: a complete structure solution, refinement and analysis program.
J. Appl. Cryst. (2009). 42, 339-341.
;
_computing_publication_material
;
O. V. Dolomanov, L. J. Bourhis, R. J. Gildea, J. A. K. Howard and H. Puschmann,
OLEX2: a complete structure solution, refinement and analysis program.
J. Appl. Cryst. (2009). 42, 339-341.
;
_computing_structure_refinement
;
XL, G.M. Sheldrick, Acta Cryst.
(2008). A64, 112-122
;
_computing_structure_solution
;
XS, G.M. Sheldrick, Acta Cryst.
(2008). A64, 112-122
;
_diffrn_ambient_temperature 293(2)
_diffrn_detector_area_resol_mean 16.3291
_diffrn_measured_fraction_theta_full 0.830
_diffrn_measured_fraction_theta_max 0.830
_diffrn_measurement_details
;
#__ type_ start__ end____ width___ exp.time_
  1 omega  -52.00   44.00   1.0000   16.0000
omega____ theta____ kappa____ phi______ frames
    -       18.7003  -37.0000  -30.0000 96

#__ type_ start__ end____ width___ exp.time_
  2 omega  -36.00   31.00   1.0000   16.0000
omega____ theta____ kappa____ phi______ frames
    -       18.7003  -57.0000 -150.0000 67

#__ type_ start__ end____ width___ exp.time_
  3 omega   44.00   88.00   1.0000   16.0000
omega____ theta____ kappa____ phi______ frames
    -       18.7003 -179.0000   30.0000 44

#__ type_ start__ end____ width___ exp.time_
  4 omega   -4.00   85.00   1.0000   16.0000
omega____ theta____ kappa____ phi______ frames
    -       18.7003   37.0000  150.0000 89

#__ type_ start__ end____ width___ exp.time_
  5 omega  -14.00   22.00   1.0000   16.0000
omega____ theta____ kappa____ phi______ frames
    -      -18.8566  -99.0000  120.0000 36

#__ type_ start__ end____ width___ exp.time_
  6 omega  -25.00   19.00   1.0000   16.0000
omega____ theta____ kappa____ phi______ frames
    -      -18.8566  -99.0000  -60.0000 44
;
_diffrn_measurement_device_type 'Xcalibur, Eos, Gemini'
_diffrn_measurement_method '\w scans'
_diffrn_orient_matrix_UB_11 -0.0071656000
_diffrn_orient_matrix_UB_12 0.0732576000
_diffrn_orient_matrix_UB_13 -0.0653993000
_diffrn_orient_matrix_UB_21 0.0257395000
_diffrn_orient_matrix_UB_22 0.0298899000
_diffrn_orient_matrix_UB_23 0.0417096000
_diffrn_orient_matrix_UB_31 0.0834732000
_diffrn_orient_matrix_UB_32 -0.0288813000
_diffrn_orient_matrix_UB_33 -0.0134725000
_diffrn_radiation_monochromator graphite
_diffrn_radiation_type 'Mo K\a'
_diffrn_radiation_wavelength 0.7107
_diffrn_reflns_av_R_equivalents 0.0183
_diffrn_reflns_av_unetI/netI 0.0326
_diffrn_reflns_limit_h_max 10
_diffrn_reflns_limit_h_min -11
_diffrn_reflns_limit_k_max 13
_diffrn_reflns_limit_k_min -13
_diffrn_reflns_limit_l_max 12
_diffrn_reflns_limit_l_min -14
_diffrn_reflns_number 5501
_diffrn_reflns_theta_full 29.13
_diffrn_reflns_theta_max 29.13
_diffrn_reflns_theta_min 2.93
_diffrn_source 'Enhance (Mo) X-ray Source'
_exptl_absorpt_coefficient_mu 0.158
_exptl_absorpt_correction_T_max 1.00000
_exptl_absorpt_correction_T_min 0.75692
_exptl_absorpt_correction_type multi-scan
_exptl_absorpt_process_details
;
CrysAlisPro, Agilent Technologies,
Version 1.171.35.19 (release 27-10-2011 CrysAlis171 .NET)
(compiled Oct 27 2011,15:02:11)
Empirical absorption correction using spherical harmonics,
 implemented in SCALE3 ABSPACK scaling algorithm.
;
_exptl_crystal_density_diffrn 1.404
_exptl_crystal_density_method 'not measured'
_exptl_crystal_F_000 310
_refine_diff_density_max 0.411
_refine_diff_density_min -0.477
_refine_diff_density_rms 0.057
_refine_ls_extinction_method none
_refine_ls_goodness_of_fit_ref 1.315
_refine_ls_hydrogen_treatment mixed
_refine_ls_matrix_type full
_refine_ls_number_parameters 234
_refine_ls_number_reflns 3281
_refine_ls_number_restraints 0
_refine_ls_restrained_S_all 1.315
_refine_ls_R_factor_all 0.0908
_refine_ls_R_factor_gt 0.0657
_refine_ls_shift/su_max 0.001
_refine_ls_shift/su_mean 0.000
_refine_ls_structure_factor_coef Fsqd
_refine_ls_weighting_details 'calc w=1/[\s^2^(Fo^2^)+(0.1000P)^2^+0.0000P] where P=(Fo^2^+2Fc^2^)/3'
_refine_ls_weighting_scheme calc
_refine_ls_wR_factor_gt 0.1979
_refine_ls_wR_factor_ref 0.2196
_reflns_number_gt 2253
_reflns_number_total 3281
_reflns_threshold_expression >2sigma(I)
_cod_data_source_file c3ta15184k2.cif
_cod_data_source_block aks57
_cod_original_cell_volume 733.5(2)
_cod_database_code 7235389
_chemical_oxdiff_formula 'C H N O F'
_chemical_oxdiff_usercomment 'Sudheer Kumar'
_reflns_odcompleteness_completeness 99.63
_reflns_odcompleteness_iscentric 1
_reflns_odcompleteness_theta 26.32

loop_
_space_group_symop_id
_space_group_symop_operation_xyz
1 'x, y, z'
2 '-x, -y, -z'

loop_
_atom_site_label
_atom_site_type_symbol
_atom_site_fract_x
_atom_site_fract_y
_atom_site_fract_z
_atom_site_U_iso_or_equiv
_atom_site_adp_type
_atom_site_occupancy
_atom_site_symmetry_multiplicity
_atom_site_calc_flag
_atom_site_refinement_flags
N1 N 0.7033(2) 0.1736(2) 0.2492(2) 0.0475(5) Uani 1 1 d .
C2 C 0.7477(3) -0.0788(3) 0.7130(3) 0.0471(6) Uani 1 1 d .
C3 C 0.8418(3) -0.1493(3) 0.6327(3) 0.0501(6) Uani 1 1 d .
H3 H 0.9136 -0.2516 0.6812 0.060 Uiso 1 1 calc R
N4 N 0.9250(2) -0.1412(2) 0.4010(2) 0.0529(6) Uani 1 1 d .
C5 C 0.8275(3) -0.0654(3) 0.4794(3) 0.0462(6) Uani 1 1 d .
C6 C 0.6288(3) 0.1564(3) 0.4902(3) 0.0462(6) Uani 1 1 d .
N7 N 0.7624(3) -0.1629(3) 0.8687(2) 0.0546(6) Uani 1 1 d .
C8 C 0.6418(3) 0.0723(3) 0.6425(3) 0.0488(6) Uani 1 1 d .
H8 H 0.5788 0.1178 0.6979 0.059 Uiso 1 1 calc R
C9 C 0.7207(3) 0.0879(3) 0.4061(3) 0.0440(6) Uani 1 1 d .
N13 N 0.7067(3) -0.0884(3) 0.9496(3) 0.0641(6) Uani 1 1 d .
N14 N 0.7687(3) 0.2923(3) 0.1712(2) 0.0610(6) Uani 1 1 d .
N16 N 0.6244(3) 0.1383(3) 0.1708(3) 0.0658(7) Uani 1 1 d .
N17 N 0.9753(3) -0.0643(3) 0.2658(3) 0.0653(7) Uani 1 1 d .
C18 C 0.5115(3) 0.3213(3) 0.4178(3) 0.0597(7) Uani 1 1 d .
N19 N 0.9766(3) -0.2987(3) 0.4610(3) 0.0762(8) Uani 1 1 d .
N21 N 0.7404(4) -0.2074(4) 1.0887(3) 0.0981(10) Uani 1 1 d .
C23 C 0.6375(4) 0.2437(4) 0.0334(3) 0.0714(9) Uani 1 1 d .
H23 H 0.5932 0.2531 -0.0509 0.086 Uiso 1 1 calc R
C24 C 0.7261(4) 0.3377(4) 0.0332(3) 0.0704(8) Uani 1 1 d .
H24 H 0.7518 0.4199 -0.0508 0.084 Uiso 1 1 calc R
C25 C 0.8152(5) -0.3495(5) 1.0813(4) 0.0803(10) Uani 1 1 d .
C1 C 1.0654(4) -0.1819(4) 0.2409(4) 0.0708(9) Uani 1 1 d .
C4 C 1.0665(4) -0.3223(4) 0.3585(4) 0.0792(10) Uani 1 1 d .
H4 H 1.1223 -0.4212 0.3662 0.095 Uiso 1 1 calc R
C7 C 0.8273(3) -0.3181(3) 0.9453(3) 0.0519(6) Uani 1 1 d .
H7 H 0.8721 -0.3892 0.9085 0.062 Uiso 1 1 calc R
F1 F 0.4164(2) 0.3509(2) 0.3069(2) 0.0853(6) Uani 1 1 d .
F2 F 0.4087(2) 0.3497(2) 0.5135(2) 0.0966(7) Uani 1 1 d .
F3 F 0.5872(3) 0.43213(19) 0.3638(2) 0.0922(7) Uani 1 1 d .
H1 H 1.118(5) -0.163(4) 0.159(4) 0.088(11) Uiso 1 1 d .
H25 H 0.854(4) -0.445(4) 1.154(4) 0.082(10) Uiso 1 1 d .

loop_
_atom_site_aniso_label
_atom_site_aniso_U_11
_atom_site_aniso_U_22
_atom_site_aniso_U_33
_atom_site_aniso_U_23
_atom_site_aniso_U_13
_atom_site_aniso_U_12
N1 0.0485(11) 0.0489(12) 0.0498(12) -0.0249(10) 0.0051(9) -0.0185(9)
C2 0.0466(13) 0.0463(13) 0.0488(14) -0.0196(11) 0.0007(10) -0.0187(10)
C3 0.0476(13) 0.0385(13) 0.0617(16) -0.0225(12) 0.0003(11) -0.0109(10)
N4 0.0482(12) 0.0483(12) 0.0693(15) -0.0355(11) 0.0089(10) -0.0123(9)
C5 0.0425(12) 0.0449(13) 0.0588(15) -0.0298(12) 0.0067(10) -0.0151(10)
C6 0.0428(12) 0.0417(13) 0.0554(14) -0.0236(11) 0.0033(10) -0.0133(10)
N7 0.0541(12) 0.0571(13) 0.0551(13) -0.0252(11) 0.0034(10) -0.0222(10)
C8 0.0464(13) 0.0505(14) 0.0532(15) -0.0280(12) 0.0051(10) -0.0139(10)
C9 0.0414(12) 0.0423(12) 0.0509(14) -0.0224(11) 0.0036(10) -0.0157(9)
N13 0.0723(15) 0.0705(16) 0.0516(14) -0.0275(12) 0.0037(11) -0.0262(12)
N14 0.0734(15) 0.0530(13) 0.0567(14) -0.0227(11) 0.0069(11) -0.0256(11)
N16 0.0555(13) 0.0954(18) 0.0663(16) -0.0480(15) 0.0091(11) -0.0335(13)
N17 0.0629(14) 0.0636(15) 0.0823(17) -0.0452(14) 0.0255(12) -0.0237(11)
C18 0.0625(16) 0.0490(15) 0.0634(17) -0.0298(14) 0.0038(13) -0.0055(12)
N19 0.0810(17) 0.0465(13) 0.0886(19) -0.0344(13) 0.0077(14) 0.0011(12)
N21 0.093(2) 0.122(3) 0.075(2) -0.031(2) 0.0028(15) -0.050(2)
C23 0.0642(17) 0.105(3) 0.0517(17) -0.0394(18) 0.0054(13) -0.0307(17)
C24 0.084(2) 0.0709(19) 0.0496(17) -0.0234(15) 0.0070(14) -0.0243(16)
C25 0.082(2) 0.065(2) 0.076(2) -0.0153(19) -0.0071(18) -0.0256(18)
C1 0.0588(17) 0.080(2) 0.093(2) -0.059(2) 0.0238(16) -0.0208(15)
C4 0.0676(19) 0.069(2) 0.112(3) -0.063(2) 0.0081(18) -0.0009(15)
C7 0.0609(15) 0.0389(13) 0.0444(14) -0.0106(11) -0.0012(11) -0.0141(11)
F1 0.0808(12) 0.0725(12) 0.0850(13) -0.0370(10) -0.0286(10) 0.0099(9)
F2 0.0931(14) 0.0782(13) 0.0794(13) -0.0363(10) 0.0099(10) 0.0231(10)
F3 0.1043(15) 0.0448(10) 0.1228(17) -0.0377(11) 0.0077(12) -0.0196(9)

loop_
_atom_type_symbol
_atom_type_description
_atom_type_scat_dispersion_real
_atom_type_scat_dispersion_imag
_atom_type_scat_source
C C 0.0033 0.0016 'International Tables Vol C Tables 4.2.6.8 and 6.1.1.4'
H H 0.0000 0.0000 'International Tables Vol C Tables 4.2.6.8 and 6.1.1.4'
N N 0.0061 0.0033 'International Tables Vol C Tables 4.2.6.8 and 6.1.1.4'
O O 0.0106 0.0060 'International Tables Vol C Tables 4.2.6.8 and 6.1.1.4'
F F 0.0171 0.0103 'International Tables Vol C Tables 4.2.6.8 and 6.1.1.4'

loop_
_geom_angle_atom_site_label_1
_geom_angle_atom_site_label_2
_geom_angle_atom_site_label_3
_geom_angle
N14 N1 C9 122.1(2)
N16 N1 C9 122.1(2)
N16 N1 N14 115.8(2)
C3 C2 N7 119.4(2)
C8 C2 C3 120.9(2)
C8 C2 N7 119.7(2)
C5 C3 C2 119.1(2)
N17 N4 C5 124.0(2)
N17 N4 N19 114.8(2)
N19 N4 C5 121.2(2)
C3 C5 N4 117.6(2)
C3 C5 C9 120.7(2)
C9 C5 N4 121.7(2)
C8 C6 C9 120.4(2)
C8 C6 C18 118.2(2)
C9 C6 C18 121.4(2)
N13 N7 C2 121.0(2)
C7 N7 C2 123.5(2)
C7 N7 N13 115.4(2)
C2 C8 C6 120.0(2)
C5 C9 N1 121.1(2)
C5 C9 C6 118.8(2)
C6 C9 N1 120.1(2)
N21 N13 N7 102.7(2)
C24 N14 N1 103.0(2)
C23 N16 N1 102.5(2)
C1 N17 N4 102.5(3)
F1 C18 C6 114.0(2)
F1 C18 F2 105.7(2)
F2 C18 C6 111.7(2)
F3 C18 C6 112.9(2)
F3 C18 F1 106.2(2)
F3 C18 F2 105.8(2)
C4 N19 N4 103.0(2)
N13 N21 C25 107.7(3)
N16 C23 C24 109.9(3)
N14 C24 C23 108.8(3)
C7 C25 N21 109.4(3)
N17 C1 C4 110.0(3)
N19 C4 C1 109.7(3)
C25 C7 N7 104.8(3)

loop_
_geom_bond_atom_site_label_1
_geom_bond_atom_site_label_2
_geom_bond_distance
N1 C9 1.415(3)
N1 N14 1.331(3)
N1 N16 1.321(3)
C2 C3 1.386(3)
C2 N7 1.404(3)
C2 C8 1.372(3)
C3 C5 1.382(4)
N4 C5 1.415(3)
N4 N17 1.330(3)
N4 N19 1.330(3)
C5 C9 1.391(3)
C6 C8 1.374(3)
C6 C9 1.397(3)
C6 C18 1.500(3)
N7 N13 1.337(3)
N7 C7 1.319(3)
N13 N21 1.337(4)
N14 C24 1.316(4)
N16 C23 1.317(4)
N17 C1 1.325(4)
C18 F1 1.322(3)
C18 F2 1.331(3)
C18 F3 1.316(3)
N19 C4 1.316(4)
N21 C25 1.413(5)
C23 C24 1.372(4)
C25 C7 1.279(4)
C1 C4 1.345(5)
